data_2227747
loop_
_publ_author_name
'Poto\<c\<n\'ak, Ivan'
'Pravcov\'a, Zuzana'
'Rak, Dmytro'

_publ_section_title
;
 Bromidobis(1,10-phenanthroline-\k^2^<i>N</i>,<i>N</i>')copper(II)
 dicyanamidate
;
_journal_coeditor_code KP2274
_journal_issue 10
_journal_name_full 'Acta Crystallographica Section E'
_journal_page_first m1325
_journal_page_last m1326
_journal_paper_doi 10.1107/S1600536810037979
_journal_volume 66
_journal_year 2010
_chemical_formula_iupac '[Cu Br (C12 H8 N2)2] C2 N3'
_chemical_formula_moiety 'C24 H16 Br Cu N4 +, C2 N3 -'
_chemical_formula_sum 'C26 H16 Br Cu N7'
_chemical_formula_weight 569.91
_chemical_name_systematic
;
Bromidobis(1,10-phenanthroline-\k^2^<i>N</i>,<i>N</i>')copper(II)
dicyanamidate
;
_space_group_IT_number 15
_symmetry_cell_setting monoclinic
_symmetry_space_group_name_Hall '-C 2yc'
_symmetry_space_group_name_H-M 'C 1 2/c 1'
_atom_sites_solution_hydrogens geom
_atom_sites_solution_primary direct
_atom_sites_solution_secondary difmap
_audit_creation_method SHELXL-97
_cell_angle_alpha 90.00
_cell_angle_beta 114.030(4)
_cell_angle_gamma 90.00
_cell_formula_units_Z 4
_cell_length_a 15.2317(4)
_cell_length_b 10.8270(3)
_cell_length_c 14.7408(5)
_cell_measurement_reflns_used 7148
_cell_measurement_temperature 293(2)
_cell_measurement_theta_max 29.4975
_cell_measurement_theta_min 3.0175
_cell_volume 2220.27(13)
_computing_cell_refinement
;
CrysAlis RED (Oxford Diffraction, 2007)
;
_computing_data_collection
;
CrysAlis CCD (Oxford Diffraction, 2007)
;
_computing_data_reduction
;
CrysAlis RED (Oxford Diffraction, 2007)
;
_computing_molecular_graphics 'DIAMOND (Brandenburg, 2001)'
_computing_publication_material 'SHELXL97 (Sheldrick, 2008)'
_computing_structure_refinement 'SHELXL97 (Sheldrick, 2008)'
_computing_structure_solution 'SHELXS97 (Sheldrick, 2008)'
_diffrn_ambient_temperature 293(2)
_diffrn_detector_area_resol_mean 8.3438
_diffrn_measured_fraction_theta_full 0.999
_diffrn_measured_fraction_theta_max 0.999
_diffrn_measurement_device_type 'Oxford Diffraction Xcalibur2 CCD'
_diffrn_measurement_method 'Rotation method data acquisition using \w'
_diffrn_radiation_monochromator graphite
_diffrn_radiation_source 'Enhance (Mo) X-ray Source'
_diffrn_radiation_type MoK\a
_diffrn_radiation_wavelength 0.71069
_diffrn_reflns_av_R_equivalents 0.0258
_diffrn_reflns_av_sigmaI/netI 0.0190
_diffrn_reflns_limit_h_max 18
_diffrn_reflns_limit_h_min -18
_diffrn_reflns_limit_k_max 13
_diffrn_reflns_limit_k_min -13
_diffrn_reflns_limit_l_max 18
_diffrn_reflns_limit_l_min -18
_diffrn_reflns_number 11517
_diffrn_reflns_theta_full 26.00
_diffrn_reflns_theta_max 26.00
_diffrn_reflns_theta_min 3.03
_exptl_absorpt_coefficient_mu 2.815
_exptl_absorpt_correction_T_max 0.819
_exptl_absorpt_correction_T_min 0.328
_exptl_absorpt_correction_type analytical
_exptl_absorpt_process_details
;
(CrysAlis RED; Oxford Diffraction, 2007)
;
_exptl_crystal_colour green
_exptl_crystal_density_diffrn 1.705
_exptl_crystal_density_method 'not measured'
_exptl_crystal_description prism
_exptl_crystal_F_000 1140
_exptl_crystal_size_max 0.6775
_exptl_crystal_size_mid 0.1675
_exptl_crystal_size_min 0.0869
_refine_diff_density_max 0.289
_refine_diff_density_min -0.427
_refine_ls_extinction_method none
_refine_ls_goodness_of_fit_ref 1.057
_refine_ls_hydrogen_treatment constr
_refine_ls_matrix_type full
_refine_ls_number_parameters 160
_refine_ls_number_reflns 2182
_refine_ls_number_restraints 0
_refine_ls_restrained_S_all 1.057
_refine_ls_R_factor_all 0.0278
_refine_ls_R_factor_gt 0.0209
_refine_ls_shift/su_max 0.000
_refine_ls_shift/su_mean 0.000
_refine_ls_structure_factor_coef Fsqd
_refine_ls_weighting_details 'calc w=1/[\s^2^(Fo^2^)+(0.0401P)^2^+0.0000P] where P=(Fo^2^+2Fc^2^)/3'
_refine_ls_weighting_scheme calc
_refine_ls_wR_factor_gt 0.0604
_refine_ls_wR_factor_ref 0.0617
_reflns_number_gt 1799
_reflns_number_total 2182
_reflns_threshold_expression I>2sigma(I)
_cod_data_source_file kp2274.cif
_cod_data_source_block I
_cod_original_cell_volume 2220.27(11)
_cod_original_sg_symbol_H-M 'C 2/c'
_cod_database_code 2227747
_cod_database_fobs_code 2227747

loop_
_symmetry_equiv_pos_as_xyz
'x, y, z'
'-x, y, -z+1/2'
'x+1/2, y+1/2, z'
'-x+1/2, y+1/2, -z+1/2'
'-x, -y, -z'
'x, -y, z-1/2'
'-x+1/2, -y+1/2, -z'
'x+1/2, -y+1/2, z-1/2'

loop_
_atom_site_type_symbol
_atom_site_label
_atom_site_fract_x
_atom_site_fract_y
_atom_site_fract_z
_atom_site_U_iso_or_equiv
_atom_site_adp_type
_atom_site_calc_flag
_atom_site_refinement_flags
_atom_site_occupancy
_atom_site_disorder_assembly
_atom_site_disorder_group
Cu Cu1 0.5000 0.72646(3) 0.2500 0.03323(11) Uani d S 1 . .
N N10 0.62123(11) 0.71984(14) 0.22918(11) 0.0327(4) Uani d . 1 . .
N N20 0.59053(11) 0.64969(13) 0.38697(12) 0.0321(4) Uani d . 1 . .
Br Br1 0.5000 0.95947(2) 0.2500 0.03604(10) Uani d S 1 . .
C C11 0.69628(13) 0.66725(15) 0.30537(13) 0.0308(4) Uani d . 1 . .
C C12 0.63710(15) 0.76473(19) 0.15301(15) 0.0396(5) Uani d . 1 . .
H H12 0.5869 0.8039 0.1017 0.047 Uiso calc R 1 . .
C C13 0.72584(16) 0.75547(19) 0.14697(16) 0.0434(5) Uani d . 1 . .
H H13 0.7342 0.7877 0.0925 0.052 Uiso calc R 1 . .
C C14 0.80010(15) 0.6989(2) 0.22157(16) 0.0415(5) Uani d . 1 . .
H H14 0.8590 0.6898 0.2173 0.050 Uiso calc R 1 . .
C C15 0.78767(14) 0.65401(16) 0.30513(15) 0.0348(4) Uani d . 1 . .
C C16 0.86264(14) 0.6003(2) 0.38968(15) 0.0445(5) Uani d . 1 . .
H H16 0.9231 0.5888 0.3894 0.053 Uiso calc R 1 . .
C C21 0.67959(13) 0.63020(16) 0.39026(14) 0.0295(4) Uani d . 1 . .
C C22 0.57510(15) 0.62008(19) 0.46690(15) 0.0380(5) Uani d . 1 . .
H H22 0.5139 0.6310 0.4651 0.046 Uiso calc R 1 . .
C C23 0.64771(16) 0.57311(19) 0.55360(15) 0.0443(5) Uani d . 1 . .
H H23 0.6347 0.5552 0.6086 0.053 Uiso calc R 1 . .
C C24 0.73686(16) 0.55385(18) 0.55692(15) 0.0428(5) Uani d . 1 . .
H H24 0.7853 0.5224 0.6142 0.051 Uiso calc R 1 . .
C C25 0.75581(14) 0.58155(17) 0.47343(14) 0.0356(4) Uani d . 1 . .
C C26 0.84725(16) 0.56610(19) 0.46978(16) 0.0455(5) Uani d . 1 . .
H H26 0.8974 0.5316 0.5240 0.055 Uiso calc R 1 . .
N N1 0.5000 0.4095(4) 0.2500 0.0987(14) Uani d S 1 . .
C C2 0.5311(2) 0.3506(2) 0.3332(2) 0.0560(6) Uani d . 1 . .
N N2 0.56044(18) 0.3068(3) 0.41052(18) 0.0749(7) Uani d . 1 . .

loop_
_atom_site_aniso_label
_atom_site_aniso_U_11
_atom_site_aniso_U_22
_atom_site_aniso_U_33
_atom_site_aniso_U_12
_atom_site_aniso_U_13
_atom_site_aniso_U_23
Cu1 0.02710(19) 0.0454(2) 0.03011(19) 0.000 0.01467(14) 0.000
N10 0.0319(9) 0.0372(9) 0.0308(9) 0.0010(7) 0.0146(7) 0.0012(7)
N20 0.0348(9) 0.0320(8) 0.0295(9) -0.0022(7) 0.0131(7) -0.0029(6)
Br1 0.03279(16) 0.03849(17) 0.03668(17) 0.000 0.01399(12) 0.000
C11 0.0322(10) 0.0290(10) 0.0307(10) -0.0017(8) 0.0122(8) -0.0071(8)
C12 0.0405(12) 0.0453(12) 0.0371(11) 0.0029(9) 0.0200(9) 0.0040(9)
C13 0.0479(13) 0.0485(12) 0.0450(12) -0.0028(10) 0.0303(11) -0.0002(10)
C14 0.0358(11) 0.0456(11) 0.0522(13) -0.0021(10) 0.0271(10) -0.0103(10)
C15 0.0323(10) 0.0347(10) 0.0397(11) -0.0015(8) 0.0169(8) -0.0103(8)
C16 0.0288(11) 0.0509(12) 0.0500(14) 0.0032(10) 0.0121(10) -0.0099(11)
C21 0.0320(10) 0.0265(9) 0.0290(10) -0.0029(7) 0.0114(8) -0.0056(7)
C22 0.0418(12) 0.0423(11) 0.0338(11) -0.0044(9) 0.0194(9) -0.0004(9)
C23 0.0558(14) 0.0457(13) 0.0304(11) -0.0075(10) 0.0164(10) 0.0021(9)
C24 0.0463(13) 0.0424(12) 0.0299(11) -0.0039(9) 0.0055(10) 0.0018(9)
C25 0.0368(11) 0.0319(10) 0.0318(10) -0.0020(9) 0.0075(9) -0.0059(9)
C26 0.0346(11) 0.0499(13) 0.0413(12) 0.0059(9) 0.0048(10) -0.0021(10)
N1 0.139(4) 0.065(2) 0.055(2) 0.000 0.001(2) 0.000
C2 0.0556(15) 0.0599(15) 0.0556(16) -0.0062(12) 0.0257(13) -0.0226(14)
N2 0.0795(17) 0.1034(18) 0.0465(14) -0.0076(15) 0.0304(12) -0.0144(13)

loop_
_atom_type_symbol
_atom_type_description
_atom_type_scat_dispersion_real
_atom_type_scat_dispersion_imag
_atom_type_scat_source
C C 0.0033 0.0016 'International Tables Vol C Tables 4.2.6.8 and 6.1.1.4'
H H 0.0000 0.0000 'International Tables Vol C Tables 4.2.6.8 and 6.1.1.4'
N N 0.0061 0.0033 'International Tables Vol C Tables 4.2.6.8 and 6.1.1.4'
Cu Cu 0.3201 1.2651 'International Tables Vol C Tables 4.2.6.8 and 6.1.1.4'
Br Br -0.2901 2.4595 'International Tables Vol C Tables 4.2.6.8 and 6.1.1.4'

loop_
_geom_angle_atom_site_label_1
_geom_angle_atom_site_label_2
_geom_angle_atom_site_label_3
_geom_angle_site_symmetry_1
_geom_angle_site_symmetry_3
_geom_angle
_geom_angle_publ_flag
N10 Cu1 N10 2_655 . 175.88(9) ?
N10 Cu1 N20 2_655 2_655 81.19(6) ?
N10 Cu1 N20 . 2_655 97.16(6) ?
N10 Cu1 N20 2_655 . 97.16(6) ?
N10 Cu1 N20 . . 81.19(6) ?
N20 Cu1 N20 2_655 . 133.32(8) ?
N10 Cu1 Br1 2_655 . 92.06(4) ?
N10 Cu1 Br1 . . 92.06(4) ?
N20 Cu1 Br1 2_655 . 113.34(4) ?
N20 Cu1 Br1 . . 113.34(4) ?
C12 N10 C11 . . 117.96(17) ?
C12 N10 Cu1 . . 127.88(14) ?
C11 N10 Cu1 . . 114.09(12) ?
C22 N20 C21 . . 117.78(17) ?
C22 N20 Cu1 . . 131.57(14) ?
C21 N20 Cu1 . . 110.64(12) ?
N10 C11 C15 . . 122.90(18) ?
N10 C11 C21 . . 116.79(16) ?
C15 C11 C21 . . 120.25(17) ?
N10 C12 C13 . . 122.74(19) ?
N10 C12 H12 . . 118.6 ?
C13 C12 H12 . . 118.6 ?
C14 C13 C12 . . 119.3(2) ?
C14 C13 H13 . . 120.3 ?
C12 C13 H13 . . 120.3 ?
C13 C14 C15 . . 119.94(19) ?
C13 C14 H14 . . 120.0 ?
C15 C14 H14 . . 120.0 ?
C11 C15 C14 . . 117.07(18) ?
C11 C15 C16 . . 118.83(19) ?
C14 C15 C16 . . 124.07(19) ?
C26 C16 C15 . . 121.0(2) ?
C26 C16 H16 . . 119.5 ?
C15 C16 H16 . . 119.5 ?
N20 C21 C25 . . 123.38(18) ?
N20 C21 C11 . . 117.18(16) ?
C25 C21 C11 . . 119.38(18) ?
N20 C22 C23 . . 122.4(2) ?
N20 C22 H22 . . 118.8 ?
C23 C22 H22 . . 118.8 ?
C24 C23 C22 . . 119.7(2) ?
C24 C23 H23 . . 120.1 ?
C22 C23 H23 . . 120.1 ?
C23 C24 C25 . . 119.70(19) ?
C23 C24 H24 . . 120.1 ?
C25 C24 H24 . . 120.1 ?
C21 C25 C24 . . 116.94(19) ?
C21 C25 C26 . . 118.98(19) ?
C24 C25 C26 . . 124.06(19) ?
C16 C26 C25 . . 121.52(19) ?
C16 C26 H26 . . 119.2 ?
C25 C26 H26 . . 119.2 ?
C2 N1 C2 . 2_655 120.7(4) ?
N2 C2 N1 . . 174.8(3) ?

loop_
_geom_bond_atom_site_label_1
_geom_bond_atom_site_label_2
_geom_bond_site_symmetry_2
_geom_bond_distance
_geom_bond_publ_flag
Cu1 N10 2_655 1.9926(15) ?
Cu1 N10 . 1.9926(15) yes
Cu1 N20 2_655 2.0979(15) ?
Cu1 N20 . 2.0979(15) yes
Cu1 Br1 . 2.5228(4) yes
N10 C12 . 1.333(3) ?
N10 C11 . 1.359(2) ?
N20 C22 . 1.331(2) ?
N20 C21 . 1.354(2) ?
C11 C15 . 1.401(3) ?
C11 C21 . 1.432(3) ?
C12 C13 . 1.394(3) ?
C12 H12 . 0.9300 ?
C13 C14 . 1.361(3) ?
C13 H13 . 0.9300 ?
C14 C15 . 1.407(3) ?
C14 H14 . 0.9300 ?
C15 C16 . 1.427(3) ?
C16 C26 . 1.346(3) ?
C16 H16 . 0.9300 ?
C21 C25 . 1.403(3) ?
C22 C23 . 1.401(3) ?
C22 H22 . 0.9300 ?
C23 C24 . 1.355(3) ?
C23 H23 . 0.9300 ?
C24 C25 . 1.406(3) ?
C24 H24 . 0.9300 ?
C25 C26 . 1.425(3) ?
C26 H26 . 0.9300 ?
N1 C2 . 1.288(4) yes
N1 C2 2_655 1.288(4) ?
C2 N2 . 1.145(3) yes

loop_
_geom_hbond_atom_site_label_D
_geom_hbond_atom_site_label_H
_geom_hbond_atom_site_label_A
_geom_hbond_site_symmetry_A
_geom_hbond_distance_DH
_geom_hbond_distance_HA
_geom_hbond_distance_DA
_geom_hbond_angle_DHA
C22 H22 N2 5_666 0.93 2.60 3.346(3) 137.0
